data_1507168
loop_
_publ_author_name
'Wang, Zu-Li'
'Zhao, Liang'
'Wang, Mei-Xiang'

_publ_section_title
;
 Construction of C(aryl)-C(alkynyl) Bond from Copper-Mediated Arene-Alkyne
 and Aryl Iodide-Alkyne Cross-Coupling Reactions: A Common Aryl-Cu(III)
 Intermediate in Arene C-H Activation and Castro-Stephens Reaction.
;
_journal_issue 6
_journal_name_full 'Organic letters'
_journal_page_first 1472
_journal_page_last 1475
_journal_paper_doi 10.1021/ol300205r
_journal_volume 14
_journal_year 2012
_chemical_formula_moiety 'C31 H27 N7 S'
_chemical_formula_sum 'C31 H27 N7 S'
_chemical_formula_weight 529.66
_chemical_name_systematic
; 
 ? 
;
_space_group_IT_number 2
_symmetry_cell_setting triclinic
_symmetry_space_group_name_Hall '-P 1'
_symmetry_space_group_name_H-M 'P -1'
_atom_sites_solution_hydrogens geom
_atom_sites_solution_primary direct
_atom_sites_solution_secondary difmap
_audit_creation_method SHELXL-97
_cell_angle_alpha 74.058(11)
_cell_angle_beta 80.601(13)
_cell_angle_gamma 75.891(11)
_cell_formula_units_Z 2
_cell_length_a 10.558(3)
_cell_length_b 10.651(3)
_cell_length_c 14.434(4)
_cell_measurement_reflns_used 3539
_cell_measurement_temperature 296(2)
_cell_measurement_theta_max 25.35
_cell_measurement_theta_min 1.48
_cell_volume 1505.5(7)
_computing_cell_refinement 'CrystalClear (Rigaku Inc., 2007)'
_computing_data_collection 'CrystalClear (Rigaku Inc., 2007)'
_computing_data_reduction 'CrystalClear (Rigaku Inc., 2007)'
_computing_molecular_graphics 'XP in Siemens SHELXTL (Sheldrick, 1994)'
_computing_publication_material 'SHELX97 (Sheldrick, 1997)'
_computing_structure_refinement 'SHELXL-97 (Sheldrick, 1997)'
_computing_structure_solution 'SHELXS-97 (Sheldrick, 1990)'
_diffrn_ambient_temperature 296(2)
_diffrn_measured_fraction_theta_full 0.995
_diffrn_measured_fraction_theta_max 0.995
_diffrn_measurement_device_type 'Saturn724+ CCD'
_diffrn_measurement_method '\w scans at fixed \c = 45\%'
_diffrn_radiation_monochromator graphite
_diffrn_radiation_source 'sealed tube'
_diffrn_radiation_type MoK\a
_diffrn_radiation_wavelength 0.71073
_diffrn_reflns_av_R_equivalents 0.0415
_diffrn_reflns_av_sigmaI/netI 0.0365
_diffrn_reflns_limit_h_max 12
_diffrn_reflns_limit_h_min -12
_diffrn_reflns_limit_k_max 12
_diffrn_reflns_limit_k_min -12
_diffrn_reflns_limit_l_max 17
_diffrn_reflns_limit_l_min -17
_diffrn_reflns_number 17375
_diffrn_reflns_theta_full 25.41
_diffrn_reflns_theta_max 25.41
_diffrn_reflns_theta_min 1.48
_exptl_absorpt_coefficient_mu 0.138
_exptl_absorpt_correction_T_max 0.9493
_exptl_absorpt_correction_T_min 0.9378
_exptl_absorpt_correction_type multi-scan
_exptl_absorpt_process_details 'CrystalClear (Rigaku Inc., 2007)'
_exptl_crystal_colour colorless
_exptl_crystal_density_diffrn 1.168
_exptl_crystal_density_method 'not measured'
_exptl_crystal_description block
_exptl_crystal_F_000 556
_exptl_crystal_size_max 0.47
_exptl_crystal_size_mid 0.40
_exptl_crystal_size_min 0.38
_refine_diff_density_max 0.235
_refine_diff_density_min -0.225
_refine_diff_density_rms 0.060
_refine_ls_extinction_method none
_refine_ls_goodness_of_fit_ref 1.134
_refine_ls_hydrogen_treatment constr
_refine_ls_matrix_type full
_refine_ls_number_parameters 407
_refine_ls_number_reflns 5540
_refine_ls_number_restraints 78
_refine_ls_restrained_S_all 1.156
_refine_ls_R_factor_all 0.1047
_refine_ls_R_factor_gt 0.0892
_refine_ls_shift/su_max 0.001
_refine_ls_shift/su_mean 0.000
_refine_ls_structure_factor_coef Fsqd
_refine_ls_weighting_details 'calc w=1/[\s^2^(Fo^2^)+(0.1141P)^2^+0.6295P] where P=(Fo^2^+2Fc^2^)/3'
_refine_ls_weighting_scheme calc
_refine_ls_wR_factor_gt 0.2434
_refine_ls_wR_factor_ref 0.2570
_reflns_number_gt 4540
_reflns_number_total 5540
_reflns_threshold_expression >2sigma(I)
_cod_data_source_file ol300205r_si_001.cif
_cod_data_source_block sa1311
_cod_original_cell_volume 1505.6(7)
_cod_original_sg_symbol_H-M P-1
_cod_database_code 1507168

loop_
_symmetry_equiv_pos_as_xyz
'x, y, z'
'-x, -y, -z'

loop_
_atom_site_label
_atom_site_type_symbol
_atom_site_fract_x
_atom_site_fract_y
_atom_site_fract_z
_atom_site_U_iso_or_equiv
_atom_site_adp_type
_atom_site_occupancy
_atom_site_symmetry_multiplicity
_atom_site_calc_flag
_atom_site_refinement_flags
_atom_site_disorder_assembly
_atom_site_disorder_group
N1 N 0.1400(3) 1.1089(3) 0.8534(2) 0.0788(8) Uani 1 1 d . . .
N2 N 0.0833(2) 0.9613(3) 0.78709(18) 0.0670(7) Uani 1 1 d . . .
N3 N 0.0395(3) 0.7984(4) 0.7276(2) 0.0903(10) Uani 1 1 d . . .
N4 N 0.2339(3) 0.6355(3) 0.7651(2) 0.0755(8) Uani 1 1 d . . .
N5 N 0.4375(4) 0.4880(3) 0.7936(2) 0.0884(10) Uani 1 1 d . . .
N6 N 0.5137(3) 0.6452(3) 0.83799(17) 0.0649(7) Uani 1 1 d . . .
N7 N 0.5721(3) 0.8082(3) 0.8869(2) 0.0786(8) Uani 1 1 d . . .
C1 C 0.3545(3) 0.9544(3) 0.86813(19) 0.0572(7) Uani 1 1 d . A .
C2 C 0.2264(3) 0.9984(3) 0.9086(2) 0.0604(7) Uani 1 1 d . . .
C3 C 0.1861(3) 0.9368(4) 1.0025(2) 0.0711(9) Uani 1 1 d . . .
H3A H 0.1022 0.9676 1.0299 0.085 Uiso 1 1 calc R . .
C4 C 0.2677(4) 0.8314(4) 1.0556(2) 0.0797(10) Uani 1 1 d . . .
H4A H 0.2382 0.7893 1.1180 0.096 Uiso 1 1 calc R . .
C5 C 0.3933(3) 0.7873(4) 1.0172(2) 0.0742(9) Uani 1 1 d . . .
H5A H 0.4485 0.7155 1.0537 0.089 Uiso 1 1 calc R . .
C6 C 0.4380(3) 0.8493(3) 0.9244(2) 0.0624(8) Uani 1 1 d . . .
C7 C 0.0714(3) 1.0887(4) 0.7878(2) 0.0702(9) Uani 1 1 d . . .
C8 C -0.0063(4) 1.1934(5) 0.7250(3) 0.0956(13) Uani 1 1 d . . .
H8A H -0.0140 1.2822 0.7252 0.115 Uiso 1 1 calc R . .
C9 C -0.0701(5) 1.1586(7) 0.6637(4) 0.1259(19) Uani 1 1 d . . .
H9A H -0.1229 1.2255 0.6218 0.151 Uiso 1 1 calc R . .
C10 C -0.0589(5) 1.0297(6) 0.6621(3) 0.1115(16) Uani 1 1 d . . .
H10A H -0.1026 1.0076 0.6199 0.134 Uiso 1 1 calc R . .
C11 C 0.0202(3) 0.9317(5) 0.7258(2) 0.0773(10) Uani 1 1 d . . .
C12 C 0.1177(4) 0.7018(4) 0.7978(2) 0.0778(10) Uani 1 1 d . . .
C13 C 0.0737(4) 0.6819(4) 0.8953(3) 0.0820(10) Uani 1 1 d . . .
H13A H -0.0076 0.7286 0.9162 0.098 Uiso 1 1 calc R . .
C14 C 0.1527(4) 0.5918(4) 0.9599(3) 0.0846(11) Uani 1 1 d . . .
H14A H 0.1251 0.5757 1.0259 0.102 Uiso 1 1 calc R . .
C15 C 0.2737(4) 0.5244(4) 0.9274(3) 0.0836(10) Uani 1 1 d . . .
H15A H 0.3289 0.4631 0.9706 0.100 Uiso 1 1 calc R . .
C16 C 0.3095(4) 0.5503(4) 0.8301(3) 0.0751(9) Uani 1 1 d . . .
C17 C 0.5430(4) 0.5426(3) 0.7965(2) 0.0750(10) Uani 1 1 d . . .
C18 C 0.6694(5) 0.4950(4) 0.7590(3) 0.0957(13) Uani 1 1 d . . .
H18A H 0.6883 0.4230 0.7307 0.115 Uiso 1 1 calc R . .
C19 C 0.7658(4) 0.5577(5) 0.7648(3) 0.0986(14) Uani 1 1 d . . .
H19A H 0.8515 0.5274 0.7401 0.118 Uiso 1 1 calc R . .
C20 C 0.7392(3) 0.6634(4) 0.8060(3) 0.0829(11) Uani 1 1 d . . .
H20A H 0.8046 0.7062 0.8095 0.099 Uiso 1 1 calc R . .
C21 C 0.6093(3) 0.7044(4) 0.8428(2) 0.0651(8) Uani 1 1 d . . .
C22 C 0.3996(4) 1.0152(4) 0.7708(2) 0.0709(9) Uani 1 1 d . . .
C23 C 0.4152(8) 1.0760(8) 0.6874(6) 0.0645(19) Uani 0.533(4) 1 d PU A 1
C24 C 0.4471(6) 1.1314(5) 0.5870(4) 0.0618(16) Uani 0.533(4) 1 d PDU A 1
S1 S 0.5805(4) 1.1966(4) 0.5417(2) 0.0892(9) Uani 0.533(4) 1 d PU A 1
C25 C 0.5567(9) 1.2284(8) 0.4284(5) 0.094(2) Uani 0.533(4) 1 d PDU A 1
H25 H 0.6136 1.2621 0.3763 0.113 Uiso 0.533(4) 1 calc PR A 1
C26 C 0.4407(9) 1.1983(8) 0.4211(5) 0.097(2) Uani 0.533(4) 1 d PDU A 1
H26 H 0.4074 1.2135 0.3623 0.117 Uiso 0.533(4) 1 calc PR A 1
C27 C 0.3759(6) 1.1420(6) 0.5109(4) 0.0697(17) Uani 0.533(4) 1 d PDU A 1
H27 H 0.2963 1.1156 0.5183 0.084 Uiso 0.533(4) 1 calc PR A 1
C23' C 0.4765(9) 1.0387(11) 0.6965(7) 0.067(2) Uani 0.467(4) 1 d PU A 2
C24' C 0.5573(7) 1.0642(8) 0.6035(5) 0.072(2) Uani 0.467(4) 1 d PDU A 2
S1' S 0.5574(11) 1.2075(11) 0.5337(7) 0.213(4) Uani 0.467(4) 1 d PU A 2
C25' C 0.6592(11) 1.1629(12) 0.4472(7) 0.107(3) Uani 0.467(4) 1 d PDU A 2
H25' H 0.6849 1.2206 0.3899 0.129 Uiso 0.467(4) 1 calc PR A 2
C26' C 0.7024(9) 1.0279(11) 0.4707(6) 0.102(3) Uani 0.467(4) 1 d PDU A 2
H26' H 0.7634 0.9812 0.4314 0.123 Uiso 0.467(4) 1 calc PR A 2
C27' C 0.6443(6) 0.9681(7) 0.5604(4) 0.0612(17) Uani 0.467(4) 1 d PDU A 2
H27' H 0.6608 0.8767 0.5882 0.073 Uiso 0.467(4) 1 calc PR A 2
C28 C 0.1413(6) 1.2429(5) 0.8577(4) 0.1148(16) Uani 1 1 d . . .
H28A H 0.0788 1.3061 0.8174 0.172 Uiso 1 1 calc R . .
H28B H 0.2274 1.2606 0.8353 0.172 Uiso 1 1 calc R . .
H28C H 0.1186 1.2507 0.9234 0.172 Uiso 1 1 calc R . .
C29 C 0.0275(6) 0.7575(6) 0.6416(3) 0.131(2) Uani 1 1 d . . .
H29A H -0.0275 0.8289 0.6001 0.196 Uiso 1 1 calc R . .
H29B H -0.0108 0.6801 0.6604 0.196 Uiso 1 1 calc R . .
H29C H 0.1129 0.7366 0.6075 0.196 Uiso 1 1 calc R . .
C30 C 0.4473(6) 0.4097(6) 0.7242(4) 0.135(2) Uani 1 1 d . . .
H30A H 0.5381 0.3749 0.7063 0.203 Uiso 1 1 calc R . .
H30B H 0.4071 0.4651 0.6676 0.203 Uiso 1 1 calc R . .
H30C H 0.4032 0.3371 0.7526 0.203 Uiso 1 1 calc R . .
C31 C 0.6628(4) 0.8907(6) 0.8868(4) 0.1202(18) Uani 1 1 d . . .
H31A H 0.7486 0.8531 0.8602 0.180 Uiso 1 1 calc R . .
H31B H 0.6666 0.8944 0.9520 0.180 Uiso 1 1 calc R . .
H31C H 0.6334 0.9793 0.8482 0.180 Uiso 1 1 calc R . .

loop_
_atom_site_aniso_label
_atom_site_aniso_U_11
_atom_site_aniso_U_22
_atom_site_aniso_U_33
_atom_site_aniso_U_23
_atom_site_aniso_U_13
_atom_site_aniso_U_12
N1 0.0813(19) 0.0780(19) 0.0713(18) -0.0121(15) -0.0154(15) -0.0080(15)
N2 0.0492(14) 0.094(2) 0.0493(14) -0.0037(13) -0.0081(11) -0.0134(13)
N3 0.091(2) 0.127(3) 0.0604(17) -0.0121(18) -0.0250(16) -0.037(2)
N4 0.092(2) 0.084(2) 0.0577(16) -0.0136(15) 0.0058(15) -0.0437(17)
N5 0.109(3) 0.0726(19) 0.083(2) -0.0267(16) 0.0214(18) -0.0298(18)
N6 0.0650(16) 0.0678(16) 0.0506(14) -0.0056(12) 0.0022(11) -0.0084(13)
N7 0.0510(15) 0.110(2) 0.0807(19) -0.0378(18) -0.0015(13) -0.0160(15)
C1 0.0612(17) 0.0708(19) 0.0428(14) -0.0144(13) -0.0004(12) -0.0227(14)
C2 0.0563(17) 0.073(2) 0.0506(16) -0.0105(14) -0.0080(13) -0.0148(14)
C3 0.0518(17) 0.105(3) 0.0541(17) -0.0170(17) 0.0054(14) -0.0210(17)
C4 0.073(2) 0.108(3) 0.0456(16) 0.0021(17) 0.0000(15) -0.023(2)
C5 0.066(2) 0.095(3) 0.0524(17) -0.0071(16) -0.0083(15) -0.0094(17)
C6 0.0497(16) 0.088(2) 0.0521(16) -0.0226(15) -0.0012(13) -0.0165(15)
C7 0.0525(17) 0.093(3) 0.0504(17) -0.0070(16) 0.0022(13) -0.0056(16)
C8 0.080(3) 0.110(3) 0.073(2) -0.005(2) -0.011(2) 0.007(2)
C9 0.113(4) 0.152(5) 0.088(3) 0.003(3) -0.046(3) 0.003(4)
C10 0.099(3) 0.146(5) 0.085(3) -0.004(3) -0.047(3) -0.023(3)
C11 0.065(2) 0.110(3) 0.0518(18) -0.0054(18) -0.0123(15) -0.0226(19)
C12 0.081(2) 0.106(3) 0.0566(18) -0.0131(18) -0.0059(17) -0.048(2)
C13 0.070(2) 0.114(3) 0.062(2) -0.010(2) 0.0002(16) -0.035(2)
C14 0.087(3) 0.101(3) 0.0566(19) -0.0019(19) 0.0101(18) -0.034(2)
C15 0.100(3) 0.075(2) 0.064(2) -0.0007(17) 0.0065(19) -0.025(2)
C16 0.094(2) 0.068(2) 0.063(2) -0.0107(16) 0.0104(18) -0.0339(18)
C17 0.090(2) 0.0592(19) 0.0597(19) -0.0047(15) 0.0127(17) -0.0111(17)
C18 0.103(3) 0.074(2) 0.092(3) -0.021(2) 0.025(2) -0.004(2)
C19 0.079(3) 0.101(3) 0.087(3) -0.014(2) 0.016(2) 0.008(2)
C20 0.061(2) 0.105(3) 0.064(2) -0.012(2) 0.0030(16) 0.0004(19)
C21 0.0562(17) 0.082(2) 0.0450(15) -0.0022(14) -0.0049(13) -0.0071(15)
C22 0.086(2) 0.081(2) 0.0504(17) -0.0149(16) 0.0050(16) -0.0346(18)
C23 0.066(5) 0.067(4) 0.055(4) -0.011(3) -0.004(4) -0.011(4)
C24 0.077(4) 0.047(3) 0.051(3) -0.006(2) 0.010(3) -0.010(3)
S1 0.1048(17) 0.106(2) 0.0572(12) -0.0123(12) 0.0301(11) -0.0580(15)
C25 0.116(6) 0.086(5) 0.054(4) -0.004(3) 0.023(4) -0.008(4)
C26 0.123(6) 0.088(5) 0.065(4) -0.008(3) -0.009(4) -0.003(4)
C27 0.088(4) 0.064(3) 0.048(3) -0.006(2) -0.010(3) -0.005(3)
C23' 0.065(5) 0.080(6) 0.054(4) -0.010(4) 0.001(4) -0.024(4)
C24' 0.072(4) 0.088(5) 0.057(4) -0.008(3) -0.002(3) -0.033(4)
S1' 0.247(8) 0.194(7) 0.196(7) -0.041(5) 0.030(5) -0.083(6)
C25' 0.102(6) 0.144(8) 0.073(5) -0.018(5) 0.009(5) -0.043(6)
C26' 0.085(5) 0.143(7) 0.085(5) -0.040(5) 0.007(4) -0.032(5)
C27' 0.051(3) 0.086(4) 0.047(3) -0.021(3) 0.009(2) -0.019(3)
C28 0.148(4) 0.087(3) 0.109(3) -0.023(3) -0.028(3) -0.014(3)
C29 0.171(5) 0.170(5) 0.074(3) -0.025(3) -0.038(3) -0.068(4)
C30 0.162(5) 0.130(4) 0.143(5) -0.084(4) 0.031(4) -0.059(4)
C31 0.065(2) 0.178(5) 0.153(4) -0.094(4) 0.007(3) -0.043(3)

loop_
_atom_type_symbol
_atom_type_description
_atom_type_scat_dispersion_real
_atom_type_scat_dispersion_imag
_atom_type_scat_source
C C 0.0033 0.0016 'International Tables Vol C Tables 4.2.6.8 and 6.1.1.4'
H H 0.0000 0.0000 'International Tables Vol C Tables 4.2.6.8 and 6.1.1.4'
N N 0.0061 0.0033 'International Tables Vol C Tables 4.2.6.8 and 6.1.1.4'
S S 0.1246 0.1234 'International Tables Vol C Tables 4.2.6.8 and 6.1.1.4'

loop_
_geom_angle_atom_site_label_1
_geom_angle_atom_site_label_2
_geom_angle_atom_site_label_3
_geom_angle
C7 N1 C2 119.9(3)
C7 N1 C28 120.7(3)
C2 N1 C28 118.8(3)
C11 N2 C7 119.5(3)
C11 N3 C12 118.9(3)
C11 N3 C29 120.6(4)
C12 N3 C29 116.4(4)
C16 N4 C12 117.8(3)
C17 N5 C16 117.8(3)
C17 N5 C30 119.0(4)
C16 N5 C30 118.8(4)
C21 N6 C17 118.9(3)
C21 N7 C6 121.2(3)
C21 N7 C31 120.9(3)
C6 N7 C31 117.4(3)
C6 C1 C2 118.8(3)
C6 C1 C22 120.1(3)
C2 C1 C22 121.2(3)
C3 C2 C1 119.5(3)
C3 C2 N1 120.6(3)
C1 C2 N1 119.9(3)
C4 C3 C2 120.9(3)
C4 C3 H3A 119.5
C2 C3 H3A 119.5
C3 C4 C5 120.2(3)
C3 C4 H4A 119.9
C5 C4 H4A 119.9
C4 C5 C6 120.3(3)
C4 C5 H5A 119.8
C6 C5 H5A 119.8
C5 C6 C1 120.2(3)
C5 C6 N7 120.0(3)
C1 C6 N7 119.8(3)
N2 C7 N1 115.2(3)
N2 C7 C8 121.6(4)
N1 C7 C8 123.2(4)
C9 C8 C7 116.9(5)
C9 C8 H8A 121.6
C7 C8 H8A 121.6
C10 C9 C8 122.1(4)
C10 C9 H9A 118.9
C8 C9 H9A 118.9
C9 C10 C11 117.7(4)
C9 C10 H10A 121.1
C11 C10 H10A 121.1
N2 C11 N3 116.3(3)
N2 C11 C10 122.1(4)
N3 C11 C10 121.6(4)
N4 C12 C13 122.5(4)
N4 C12 N3 117.5(3)
C13 C12 N3 120.0(4)
C14 C13 C12 118.2(4)
C14 C13 H13A 120.9
C12 C13 H13A 120.9
C13 C14 C15 120.0(3)
C13 C14 H14A 120.0
C15 C14 H14A 120.0
C16 C15 C14 118.0(4)
C16 C15 H15A 121.0
C14 C15 H15A 121.0
N4 C16 C15 123.5(4)
N4 C16 N5 116.7(3)
C15 C16 N5 119.7(4)
N6 C17 C18 122.2(4)
N6 C17 N5 115.0(3)
C18 C17 N5 122.8(4)
C19 C18 C17 117.7(4)
C19 C18 H18A 121.1
C17 C18 H18A 121.1
C20 C19 C18 121.6(4)
C20 C19 H19A 119.2
C18 C19 H19A 119.2
C19 C20 C21 117.0(4)
C19 C20 H20A 121.5
C21 C20 H20A 121.5
N6 C21 N7 115.5(3)
N6 C21 C20 122.6(4)
N7 C21 C20 121.9(3)
C23 C22 C23' 32.4(4)
C23 C22 C1 168.8(5)
C23' C22 C1 158.7(6)
C22 C23 C24 171.9(8)
C27 C24 C23 127.2(6)
C27 C24 S1 108.7(4)
C23 C24 S1 124.0(5)
C25 S1 C24 96.4(4)
C26 C25 S1 109.9(6)
C26 C25 H25 125.0
S1 C25 H25 125.0
C25 C26 C27 113.9(7)
C25 C26 H26 123.0
C27 C26 H26 123.0
C24 C27 C26 110.9(6)
C24 C27 H27 124.6
C26 C27 H27 124.6
C22 C23' C24' 174.2(9)
C27' C24' C23' 126.7(7)
C27' C24' S1' 109.0(6)
C23' C24' S1' 124.4(7)
C24' S1' C25' 98.2(8)
C26' C25' S1' 109.7(8)
C26' C25' H25' 125.2
S1' C25' H25' 125.2
C25' C26' C27' 112.0(8)
C25' C26' H26' 124.0
C27' C26' H26' 124.0
C26' C27' C24' 111.0(7)
C26' C27' H27' 124.5
C24' C27' H27' 124.5
N1 C28 H28A 109.5
N1 C28 H28B 109.5
H28A C28 H28B 109.5
N1 C28 H28C 109.5
H28A C28 H28C 109.5
H28B C28 H28C 109.5
N3 C29 H29A 109.5
N3 C29 H29B 109.5
H29A C29 H29B 109.5
N3 C29 H29C 109.5
H29A C29 H29C 109.5
H29B C29 H29C 109.5
N5 C30 H30A 109.5
N5 C30 H30B 109.5
H30A C30 H30B 109.5
N5 C30 H30C 109.5
H30A C30 H30C 109.5
H30B C30 H30C 109.5
N7 C31 H31A 109.5
N7 C31 H31B 109.5
H31A C31 H31B 109.5
N7 C31 H31C 109.5
H31A C31 H31C 109.5
H31B C31 H31C 109.5

loop_
_geom_bond_atom_site_label_1
_geom_bond_atom_site_label_2
_geom_bond_distance
N1 C7 1.371(5)
N1 C2 1.432(4)
N1 C28 1.449(5)
N2 C11 1.331(4)
N2 C7 1.335(5)
N3 C11 1.378(5)
N3 C12 1.433(5)
N3 C29 1.458(5)
N4 C16 1.329(5)
N4 C12 1.341(5)
N5 C17 1.388(5)
N5 C16 1.437(5)
N5 C30 1.448(5)
N6 C21 1.335(4)
N6 C17 1.335(4)
N7 C21 1.369(5)
N7 C6 1.438(4)
N7 C31 1.449(5)
C1 C6 1.394(4)
C1 C2 1.405(4)
C1 C22 1.432(4)
C2 C3 1.381(4)
C3 C4 1.364(5)
C3 H3A 0.9300
C4 C5 1.372(5)
C4 H4A 0.9300
C5 C6 1.382(4)
C5 H5A 0.9300
C7 C8 1.407(5)
C8 C9 1.368(7)
C8 H8A 0.9300
C9 C10 1.355(8)
C9 H9A 0.9300
C10 C11 1.389(6)
C10 H10A 0.9300
C12 C13 1.382(5)
C13 C14 1.363(5)
C13 H13A 0.9300
C14 C15 1.382(5)
C14 H14A 0.9300
C15 C16 1.362(5)
C15 H15A 0.9300
C17 C18 1.384(5)
C18 C19 1.371(7)
C18 H18A 0.9300
C19 C20 1.363(6)
C19 H19A 0.9300
C20 C21 1.397(5)
C20 H20A 0.9300
C22 C23 1.206(9)
C22 C23' 1.241(10)
C23 C24 1.424(10)
C24 C27 1.395(7)
C24 S1 1.680(7)
S1 C25 1.625(9)
C25 C26 1.366(8)
C25 H25 0.9300
C26 C27 1.411(7)
C26 H26 0.9300
C27 H27 0.9300
C23' C24' 1.464(11)
C24' C27' 1.408(7)
C24' S1' 1.581(13)
S1' C25' 1.606(14)
C25' C26' 1.361(9)
C25' H25' 0.9300
C26' C27' 1.392(8)
C26' H26' 0.9300
C27' H27' 0.9300
C28 H28A 0.9600
C28 H28B 0.9600
C28 H28C 0.9600
C29 H29A 0.9600
C29 H29B 0.9600
C29 H29C 0.9600
C30 H30A 0.9600
C30 H30B 0.9600
C30 H30C 0.9600
C31 H31A 0.9600
C31 H31B 0.9600
C31 H31C 0.9600

loop_
_geom_torsion_atom_site_label_1
_geom_torsion_atom_site_label_2
_geom_torsion_atom_site_label_3
_geom_torsion_atom_site_label_4
_geom_torsion
C6 C1 C2 C3 -0.2(5)
C22 C1 C2 C3 179.6(3)
C6 C1 C2 N1 178.1(3)
C22 C1 C2 N1 -2.1(5)
C7 N1 C2 C3 -98.9(4)
C28 N1 C2 C3 90.0(4)
C7 N1 C2 C1 82.8(4)
C28 N1 C2 C1 -88.3(4)
C1 C2 C3 C4 -1.8(5)
N1 C2 C3 C4 179.9(3)
C2 C3 C4 C5 1.9(6)
C3 C4 C5 C6 0.0(6)
C4 C5 C6 C1 -2.0(5)
C4 C5 C6 N7 176.0(3)
C2 C1 C6 C5 2.0(5)
C22 C1 C6 C5 -177.7(3)
C2 C1 C6 N7 -175.9(3)
C22 C1 C6 N7 4.3(4)
C21 N7 C6 C5 86.3(4)
C31 N7 C6 C5 -101.0(5)
C21 N7 C6 C1 -95.8(4)
C31 N7 C6 C1 77.0(4)
C11 N2 C7 N1 179.9(3)
C11 N2 C7 C8 -0.1(5)
C2 N1 C7 N2 5.6(4)
C28 N1 C7 N2 176.6(4)
C2 N1 C7 C8 -174.4(3)
C28 N1 C7 C8 -3.4(5)
N2 C7 C8 C9 0.5(6)
N1 C7 C8 C9 -179.5(4)
C7 C8 C9 C10 -0.6(8)
C8 C9 C10 C11 0.3(8)
C7 N2 C11 N3 178.5(3)
C7 N2 C11 C10 -0.3(5)
C12 N3 C11 N2 3.8(5)
C29 N3 C11 N2 -152.6(4)
C12 N3 C11 C10 -177.4(4)
C29 N3 C11 C10 26.2(6)
C9 C10 C11 N2 0.2(7)
C9 C10 C11 N3 -178.5(5)
C16 N4 C12 C13 -1.7(5)
C16 N4 C12 N3 176.9(3)
C11 N3 C12 N4 -112.0(4)
C29 N3 C12 N4 45.4(5)
C11 N3 C12 C13 66.7(5)
C29 N3 C12 C13 -135.9(4)
N4 C12 C13 C14 0.4(6)
N3 C12 C13 C14 -178.1(3)
C12 C13 C14 C15 0.7(6)
C13 C14 C15 C16 -0.5(6)
C12 N4 C16 C15 2.0(5)
C12 N4 C16 N5 -175.5(3)
C14 C15 C16 N4 -0.9(6)
C14 C15 C16 N5 176.5(3)
C17 N5 C16 N4 97.8(4)
C30 N5 C16 N4 -58.6(5)
C17 N5 C16 C15 -79.8(4)
C30 N5 C16 C15 123.8(5)
C21 N6 C17 C18 0.5(5)
C21 N6 C17 N5 -179.3(3)
C16 N5 C17 N6 3.2(5)
C30 N5 C17 N6 159.5(4)
C16 N5 C17 C18 -176.7(3)
C30 N5 C17 C18 -20.3(6)
N6 C17 C18 C19 -0.5(6)
N5 C17 C18 C19 179.3(4)
C17 C18 C19 C20 0.0(6)
C18 C19 C20 C21 0.5(6)
C17 N6 C21 N7 -179.6(3)
C17 N6 C21 C20 0.0(5)
C6 N7 C21 N6 -0.3(4)
C31 N7 C21 N6 -172.7(4)
C6 N7 C21 C20 -180.0(3)
C31 N7 C21 C20 7.6(5)
C19 C20 C21 N6 -0.5(5)
C19 C20 C21 N7 179.1(3)
C6 C1 C22 C23 166(3)
C2 C1 C22 C23 -14(3)
C6 C1 C22 C23' -4.9(16)
C2 C1 C22 C23' 175.3(15)
C23' C22 C23 C24 34(5)
C1 C22 C23 C24 -140(5)
C22 C23 C24 C27 101(6)
C22 C23 C24 S1 -80(6)
C27 C24 S1 C25 -3.7(6)
C23 C24 S1 C25 176.6(6)
C24 S1 C25 C26 4.0(7)
S1 C25 C26 C27 -3.2(9)
C23 C24 C27 C26 -178.0(7)
S1 C24 C27 C26 2.4(7)
C25 C26 C27 C24 0.4(9)
C23 C22 C23' C24' -49(9)
C1 C22 C23' C24' 128(9)
C22 C23' C24' C27' -85(10)
C22 C23' C24' S1' 94(10)
C27' C24' S1' C25' 1.0(9)
C23' C24' S1' C25' -177.8(8)
C24' S1' C25' C26' -1.4(11)
S1' C25' C26' C27' 1.4(12)
C25' C26' C27' C24' -0.7(11)
C23' C24' C27' C26' 178.5(8)
S1' C24' C27' C26' -0.3(9)

loop_
_platon_squeeze_void_nr
_platon_squeeze_void_average_x
_platon_squeeze_void_average_y
_platon_squeeze_void_average_z
_platon_squeeze_void_volume
_platon_squeeze_void_count_electrons
_platon_squeeze_void_content
1 -0.001 0.500 0.500 157 44 ' '
